data_7239296
loop_
_publ_author_name
'Pan, Mingguang'
'Xue, Min'

_publ_section_title
;
 Pillar[5]arene derivatives with three different kinds of repeating units:
 first examples, crystal structures and selective preparation
;
_journal_issue 1
_journal_name_full 'RSC Adv.'
_journal_page_first 260
_journal_paper_doi 10.1039/C3RA44581J
_journal_volume 4
_journal_year 2014
_chemical_formula_moiety 'C49 H46 O18, C H2 Cl2, 0.25(C6 H14 O)'
_chemical_formula_sum 'C51.5 H51.5 Cl2 O18.25'
_chemical_formula_weight 1033.33
_space_group_IT_number 2
_space_group_name_Hall '-P 1'
_space_group_name_H-M_alt 'P -1'
_symmetry_cell_setting triclinic
_symmetry_space_group_name_Hall '-P 1'
_symmetry_space_group_name_H-M 'P -1'
_atom_sites_solution_hydrogens geom
_atom_sites_solution_primary direct
_atom_sites_solution_secondary difmap
_audit_creation_method SHELXL-97
_cell_angle_alpha 84.024(7)
_cell_angle_beta 87.960(7)
_cell_angle_gamma 61.290(9)
_cell_formula_units_Z 2
_cell_length_a 12.2090(11)
_cell_length_b 12.3468(11)
_cell_length_c 19.3418(17)
_cell_measurement_reflns_used 2384
_cell_measurement_temperature 170(2)
_cell_measurement_theta_max 29.5183
_cell_measurement_theta_min 3.2561
_cell_volume 2542.9(5)
_computing_cell_refinement 'CrysAlis PRO (Agilent Technologies, 2011)'
_computing_data_collection 'CrysAlis PRO'
_computing_data_reduction 'CrysAlis PRO'
_computing_molecular_graphics 'OLEX2 (Dolomanov et al., 2009)'
_computing_publication_material OLEX2
_computing_structure_refinement 'SHELXL-97 (Sheldrick, 2008)'
_computing_structure_solution 'SHELXS-97 (Sheldrick, 2008)'
_diffrn_ambient_temperature 170(2)
_diffrn_detector_area_resol_mean 10.3592
_diffrn_measured_fraction_theta_full 0.996
_diffrn_measured_fraction_theta_max 0.996
_diffrn_measurement_device_type 'Xcalibur, Atlas, Gemini ultra'
_diffrn_measurement_method '\w scans'
_diffrn_radiation_monochromator graphite
_diffrn_radiation_source 'fine-focus sealed tube'
_diffrn_radiation_type MoK\a
_diffrn_radiation_wavelength 0.71073
_diffrn_reflns_av_R_equivalents 0.0513
_diffrn_reflns_av_sigmaI/netI 0.0920
_diffrn_reflns_limit_h_max 14
_diffrn_reflns_limit_h_min -14
_diffrn_reflns_limit_k_max 14
_diffrn_reflns_limit_k_min -12
_diffrn_reflns_limit_l_max 23
_diffrn_reflns_limit_l_min -21
_diffrn_reflns_number 16173
_diffrn_reflns_theta_full 25.35
_diffrn_reflns_theta_max 25.35
_diffrn_reflns_theta_min 3.26
_exptl_absorpt_coefficient_mu 0.202
_exptl_absorpt_correction_T_max 0.9498
_exptl_absorpt_correction_T_min 0.9100
_exptl_absorpt_correction_type multi-scan
_exptl_absorpt_process_details
;
CrysAlis PRO (Agilent Technologies, 2011) 
;
_exptl_crystal_colour red
_exptl_crystal_density_diffrn 1.350
_exptl_crystal_density_method 'not measured'
_exptl_crystal_description platelet
_exptl_crystal_F_000 1081
_exptl_crystal_size_max 0.48
_exptl_crystal_size_mid 0.42
_exptl_crystal_size_min 0.26
_platon_squeeze_details
;
One quarter disordered isopropyl ether solvent were removed 
from the asymmetric unit.
;
_refine_diff_density_max 0.798
_refine_diff_density_min -0.715
_refine_diff_density_rms 0.083
_refine_ls_extinction_method none
_refine_ls_goodness_of_fit_ref 1.087
_refine_ls_hydrogen_treatment constr
_refine_ls_matrix_type full
_refine_ls_number_parameters 637
_refine_ls_number_reflns 9255
_refine_ls_number_restraints 48
_refine_ls_restrained_S_all 1.110
_refine_ls_R_factor_all 0.1436
_refine_ls_R_factor_gt 0.0903
_refine_ls_shift/su_max 0.001
_refine_ls_shift/su_mean 0.000
_refine_ls_structure_factor_coef Fsqd
_refine_ls_weighting_details 'calc w=1/[\s^2^(Fo^2^)+(0.1587P)^2^+0.0588P] where P=(Fo^2^+2Fc^2^)/3'
_refine_ls_weighting_scheme calc
_refine_ls_wR_factor_gt 0.2604
_refine_ls_wR_factor_ref 0.2991
_reflns_number_gt 5263
_reflns_number_total 9255
_reflns_threshold_expression >2sigma(I)
_cod_data_source_file c3ra44581j.txt
_cod_data_source_block 130618_pmg_71_2
_cod_depositor_comments
;
The following automatic conversions were performed:

data item '_symmetry_cell_setting' value 'Triclinic' was changed to
'triclinic' in accordance with the
/home/saulius/struct/COD-crude-data/automatic-downloads/DataCite-retrospective/RSC/depositions/lib/dictionaries/cif_core.dic
dictionary named 'cif_core.dic' version 2.4.2 last updated on
2011-04-26.

Automatic conversion script
Id: cif_fix_values 6909 2019-04-08 15:41:33Z antanas 
;
_cod_original_cell_volume 2542.9(4)
_cod_original_formula_sum 'C51.50 H51.50 Cl2 O18.25'
_cod_database_code 7239296

loop_
_symmetry_equiv_pos_as_xyz
'x, y, z'
'-x, -y, -z'

loop_
_atom_site_label
_atom_site_type_symbol
_atom_site_fract_x
_atom_site_fract_y
_atom_site_fract_z
_atom_site_U_iso_or_equiv
_atom_site_adp_type
_atom_site_occupancy
_atom_site_symmetry_multiplicity
_atom_site_calc_flag
_atom_site_refinement_flags
Cl1 Cl 0.7105(2) 0.2534(3) 0.27676(16) 0.1360(11) Uani 1 1 d .
Cl2 Cl 0.65861(17) 0.0738(2) 0.22099(11) 0.0963(7) Uani 1 1 d .
O1 O 0.8321(3) 0.0505(3) 0.0309(2) 0.0543(10) Uani 1 1 d .
O2 O 0.5108(3) 0.5084(3) 0.08628(18) 0.0461(9) Uani 1 1 d .
O3 O 1.1793(3) -0.1879(3) 0.20600(18) 0.0507(9) Uani 1 1 d .
O4 O 0.9422(3) 0.3248(3) 0.16485(18) 0.0461(9) Uani 1 1 d .
O5 O 0.9624(3) -0.3214(3) 0.3971(2) 0.0532(11) Uani 1 1 d .
O6 O 1.0785(6) -0.4045(6) 0.2266(4) 0.119(2) Uani 1 1 d .
O7 O 0.8892(5) -0.2773(6) 0.2631(4) 0.121(2) Uani 1 1 d .
O8 O 0.9882(3) 0.1129(2) 0.40344(15) 0.0313(7) Uani 1 1 d .
O9 O 0.9904(3) 0.3321(3) 0.3975(2) 0.0564(10) Uani 1 1 d .
O10 O 0.8143(4) 0.4110(3) 0.4594(2) 0.0621(11) Uani 1 1 d .
O11 O 0.4574(3) -0.0701(3) 0.3140(2) 0.0505(9) Uani 1 1 d .
O12 O 0.6158(3) 0.1047(3) 0.50281(17) 0.0398(8) Uani 1 1 d .
O13 O 0.3507(3) 0.1627(3) 0.07345(19) 0.0512(9) Uani 1 1 d .
O14 O 0.5537(4) -0.0626(5) 0.1127(3) 0.0988(17) Uani 1 1 d .
O15 O 0.4279(5) -0.1459(4) 0.1323(3) 0.1028(18) Uani 1 1 d .
O16 O 0.3452(3) 0.3863(3) 0.30821(15) 0.0342(7) Uani 1 1 d .
O17 O 0.3864(4) 0.4622(4) 0.4246(2) 0.0603(10) Uani 1 1 d .
O18 O 0.4168(3) 0.6088(3) 0.36376(18) 0.0514(9) Uani 1 1 d .
C1 C 0.4018(4) 0.3602(4) 0.0557(2) 0.0385(11) Uani 1 1 d .
H1A H 0.3774 0.3274 0.0180 0.046 Uiso 1 1 calc R
H1B H 0.3556 0.4520 0.0484 0.046 Uiso 1 1 calc R
C1A C 1.0646(4) -0.1952(4) 0.3613(2) 0.0321(10) Uani 1 1 d .
H1AA H 1.1235 -0.2574 0.3345 0.039 Uiso 1 1 calc R
C3 C 0.7586(4) 0.1581(4) 0.0418(2) 0.0402(12) Uani 1 1 d .
C4 C 0.6233(4) 0.2020(4) 0.0415(2) 0.0404(11) Uani 1 1 d .
H4 H 0.5946 0.1456 0.0326 0.048 Uiso 1 1 calc R
C5 C 0.5395(4) 0.3167(4) 0.0530(2) 0.0327(10) Uani 1 1 d .
C6 C 0.5847(4) 0.4036(4) 0.0699(2) 0.0364(11) Uani 1 1 d .
C7 C 0.7196(4) 0.3614(4) 0.0672(2) 0.0410(12) Uani 1 1 d .
H7 H 0.7482 0.4182 0.0757 0.049 Uiso 1 1 calc R
C8 C 0.8034(4) 0.2478(4) 0.0534(2) 0.0386(11) Uani 1 1 d .
C9 C 0.9418(4) 0.2024(5) 0.0525(2) 0.0409(11) Uani 1 1 d .
H9A H 0.9574 0.2740 0.0419 0.049 Uiso 1 1 calc R
H9B H 0.9795 0.1465 0.0153 0.049 Uiso 1 1 calc R
C10 C 1.1179(4) -0.0593(4) 0.1949(3) 0.0362(11) Uani 1 1 d .
C11 C 1.0640(4) 0.0051(4) 0.1308(2) 0.0396(11) Uani 1 1 d .
H11 H 1.0694 -0.0402 0.0929 0.047 Uiso 1 1 calc R
C12 C 1.0027(4) 0.1340(4) 0.1214(2) 0.0354(11) Uani 1 1 d .
C13 C 1.0010(4) 0.1977(4) 0.1776(2) 0.0333(10) Uani 1 1 d .
C14 C 1.0543(4) 0.1327(4) 0.2416(2) 0.0305(10) Uani 1 1 d .
H14 H 1.0494 0.1781 0.2794 0.037 Uiso 1 1 calc R
C15 C 1.1139(4) 0.0047(4) 0.2518(2) 0.0316(10) Uani 1 1 d U
C16 C 1.2115(7) -0.2526(5) 0.1443(3) 0.082(2) Uani 1 1 d U
H16A H 1.2326 -0.2056 0.1072 0.123 Uiso 1 1 calc R
H16B H 1.1403 -0.2609 0.1293 0.123 Uiso 1 1 calc R
H16C H 1.2835 -0.3352 0.1545 0.123 Uiso 1 1 calc R
C17 C 0.9426(8) 0.3937(5) 0.2180(4) 0.088(2) Uani 1 1 d .
H17A H 0.9115 0.4805 0.1995 0.131 Uiso 1 1 calc R
H17B H 1.0280 0.3598 0.2361 0.131 Uiso 1 1 calc R
H17C H 0.8887 0.3889 0.2556 0.131 Uiso 1 1 calc R
C18 C 1.1660(4) -0.0642(4) 0.3223(2) 0.0324(10) Uani 1 1 d .
H18A H 1.1921 -0.0151 0.3483 0.039 Uiso 1 1 calc R
H18B H 1.2408 -0.1446 0.3161 0.039 Uiso 1 1 calc R
C19 C 0.9725(4) -0.2149(4) 0.3979(2) 0.0336(10) Uani 1 1 d .
C20 C 1.0703(3) -0.0871(4) 0.3640(2) 0.0261(9) Uani 1 1 d .
C21 C 0.9815(4) 0.0048(4) 0.4041(2) 0.0255(9) Uani 1 1 d .
C22 C 0.8921(4) -0.0162(4) 0.4397(2) 0.0274(9) Uani 1 1 d .
H22 H 0.8333 0.0459 0.4667 0.033 Uiso 1 1 calc R
C23 C 0.8854(3) -0.1248(4) 0.4374(2) 0.0258(9) Uani 1 1 d .
C24 C 1.0384(5) -0.4088(5) 0.3506(4) 0.0573(15) Uani 1 1 d U
H24A H 1.0311 -0.4852 0.3613 0.069 Uiso 1 1 calc R
H24B H 1.1266 -0.4308 0.3587 0.069 Uiso 1 1 calc R
C25 C 1.0055(6) -0.3634(6) 0.2744(5) 0.081(2) Uani 1 1 d U
C26 C 0.8628(12) -0.2325(11) 0.1851(7) 0.176(5) Uani 1 1 d U
H26A H 0.9283 -0.2935 0.1578 0.264 Uiso 1 1 calc R
H26B H 0.8617 -0.1525 0.1758 0.264 Uiso 1 1 calc R
H26C H 0.7815 -0.2231 0.1722 0.264 Uiso 1 1 calc R
C27 C 0.8908(4) 0.2092(3) 0.4369(2) 0.0287(10) Uani 1 1 d .
H27A H 0.8916 0.1823 0.4870 0.034 Uiso 1 1 calc R
H27B H 0.8092 0.2288 0.4167 0.034 Uiso 1 1 calc R
C28 C 0.9075(4) 0.3214(4) 0.4281(3) 0.0412(12) Uani 1 1 d .
C29 C 0.8148(7) 0.5296(5) 0.4578(4) 0.082(2) Uani 1 1 d .
H29A H 0.8005 0.5691 0.4099 0.123 Uiso 1 1 calc R
H29B H 0.8959 0.5150 0.4748 0.123 Uiso 1 1 calc R
H29C H 0.7485 0.5839 0.4874 0.123 Uiso 1 1 calc R
C30 C 0.7853(4) -0.1436(4) 0.4771(2) 0.0323(10) Uani 1 1 d .
H30A H 0.7803 -0.1198 0.5249 0.039 Uiso 1 1 calc R
H30B H 0.8067 -0.2322 0.4802 0.039 Uiso 1 1 calc R
C31 C 0.4961(4) -0.0267(4) 0.3540(3) 0.0341(10) Uani 1 1 d .
C32 C 0.6174(4) -0.1045(4) 0.3911(2) 0.0315(10) Uani 1 1 d .
H32 H 0.6673 -0.1872 0.3798 0.038 Uiso 1 1 calc R
C33 C 0.6603(4) -0.0642(4) 0.4394(2) 0.0274(9) Uani 1 1 d .
C34 C 0.5828(4) 0.0657(4) 0.4571(2) 0.0292(10) Uani 1 1 d .
C35 C 0.4648(4) 0.1457(4) 0.4181(2) 0.0295(10) Uani 1 1 d .
H35 H 0.4175 0.2298 0.4276 0.035 Uiso 1 1 calc R
C36 C 0.4214(4) 0.1049(4) 0.3698(2) 0.0307(10) Uani 1 1 d .
C37 C 0.2999(4) 0.1866(4) 0.3292(2) 0.0350(11) Uani 1 1 d .
H37A H 0.2551 0.1388 0.3248 0.042 Uiso 1 1 calc R
H37B H 0.2461 0.2586 0.3551 0.042 Uiso 1 1 calc R
C38 C 0.3468(4) 0.2163(4) 0.1340(2) 0.0363(11) Uani 1 1 d .
C39 C 0.3243(4) 0.1743(4) 0.1994(3) 0.0366(11) Uani 1 1 d .
H39 H 0.3096 0.1050 0.2046 0.044 Uiso 1 1 calc R
C40 C 0.3232(3) 0.2324(4) 0.2576(2) 0.0300(10) Uani 1 1 d .
C41 C 0.3449(4) 0.3342(4) 0.2482(2) 0.0285(10) Uani 1 1 d .
C42 C 0.3648(4) 0.3768(4) 0.1830(2) 0.0328(10) Uani 1 1 d .
H42 H 0.3767 0.4478 0.1775 0.039 Uiso 1 1 calc R
C43 C 0.3678(4) 0.3174(4) 0.1246(2) 0.0303(10) Uani 1 1 d .
C44 C 0.3391(6) 0.0540(5) 0.0798(4) 0.0628(15) Uani 1 1 d U
H44A H 0.3211 0.0387 0.0334 0.075 Uiso 1 1 calc R
H44B H 0.2675 0.0666 0.1099 0.075 Uiso 1 1 calc R
C45 C 0.4525(6) -0.0561(6) 0.1094(4) 0.0713(17) Uani 1 1 d U
C46 C 0.5341(11) -0.2635(8) 0.1684(6) 0.146(4) Uani 1 1 d U
H46A H 0.6101 -0.2885 0.1411 0.220 Uiso 1 1 calc R
H46B H 0.5115 -0.3301 0.1726 0.220 Uiso 1 1 calc R
H46C H 0.5489 -0.2476 0.2148 0.220 Uiso 1 1 calc R
C47 C 0.3764(4) 0.4824(4) 0.3003(2) 0.0315(10) Uani 1 1 d .
H47A H 0.3089 0.5567 0.2743 0.038 Uiso 1 1 calc R
H47B H 0.4543 0.4563 0.2737 0.038 Uiso 1 1 calc R
C48 C 0.3939(4) 0.5132(4) 0.3703(3) 0.0353(11) Uani 1 1 d .
C49 C 0.4349(6) 0.6525(6) 0.4266(3) 0.0679(17) Uani 1 1 d .
H49A H 0.4634 0.7139 0.4147 0.102 Uiso 1 1 calc R
H49B H 0.4977 0.5824 0.4564 0.102 Uiso 1 1 calc R
H49C H 0.3557 0.6908 0.4513 0.102 Uiso 1 1 calc R
C50 C 0.7714(6) 0.0974(8) 0.2554(4) 0.090(2) Uani 1 1 d U
H50A H 0.8393 0.0792 0.2215 0.108 Uiso 1 1 calc R
H50B H 0.8075 0.0395 0.2978 0.108 Uiso 1 1 calc R

loop_
_atom_site_aniso_label
_atom_site_aniso_U_11
_atom_site_aniso_U_22
_atom_site_aniso_U_33
_atom_site_aniso_U_23
_atom_site_aniso_U_13
_atom_site_aniso_U_12
Cl1 0.0710(13) 0.137(2) 0.168(3) -0.0662(18) -0.0320(14) -0.0124(13)
Cl2 0.0687(11) 0.1246(16) 0.0959(15) 0.0035(12) -0.0167(9) -0.0482(11)
O1 0.049(2) 0.052(2) 0.058(2) -0.0220(18) 0.0150(17) -0.0191(18)
O2 0.048(2) 0.0350(18) 0.049(2) -0.0098(15) -0.0022(16) -0.0138(16)
O3 0.066(2) 0.0304(17) 0.041(2) -0.0062(15) 0.0065(16) -0.0107(16)
O4 0.052(2) 0.0373(18) 0.048(2) 0.0019(15) -0.0130(15) -0.0213(16)
O5 0.0441(19) 0.0363(18) 0.095(3) -0.0323(18) 0.0377(19) -0.0293(15)
O6 0.094(4) 0.108(4) 0.140(6) -0.048(4) 0.027(4) -0.032(3)
O7 0.079(4) 0.119(4) 0.144(6) -0.066(4) -0.019(3) -0.019(3)
O8 0.0349(16) 0.0269(15) 0.0351(18) -0.0057(12) 0.0074(13) -0.0171(13)
O9 0.051(2) 0.053(2) 0.074(3) -0.0184(19) 0.0185(19) -0.0312(18)
O10 0.061(2) 0.0382(19) 0.092(3) -0.0197(19) 0.032(2) -0.0273(18)
O11 0.054(2) 0.0410(19) 0.064(3) -0.0100(17) -0.0099(17) -0.0266(17)
O12 0.0358(17) 0.0422(18) 0.045(2) -0.0186(15) 0.0033(14) -0.0193(14)
O13 0.062(2) 0.059(2) 0.048(2) -0.0229(17) 0.0002(17) -0.0375(18)
O14 0.057(3) 0.094(3) 0.146(5) -0.048(3) -0.001(3) -0.029(3)
O15 0.124(4) 0.057(3) 0.134(5) -0.008(3) -0.036(4) -0.046(3)
O16 0.0453(17) 0.0345(16) 0.0284(18) -0.0048(13) 0.0030(13) -0.0234(14)
O17 0.088(3) 0.071(2) 0.040(2) -0.013(2) 0.0022(19) -0.051(2)
O18 0.079(2) 0.0433(19) 0.044(2) -0.0065(16) -0.0110(18) -0.0374(18)
C1 0.043(3) 0.041(3) 0.029(3) -0.009(2) -0.0036(19) -0.016(2)
C1A 0.030(2) 0.031(2) 0.039(3) -0.0079(19) 0.0084(18) -0.0173(18)
C3 0.045(3) 0.039(3) 0.028(3) -0.013(2) 0.010(2) -0.013(2)
C4 0.048(3) 0.046(3) 0.034(3) -0.018(2) 0.010(2) -0.026(2)
C5 0.042(2) 0.037(2) 0.017(2) -0.0040(18) -0.0008(17) -0.017(2)
C6 0.041(3) 0.038(3) 0.026(3) -0.001(2) -0.0016(19) -0.017(2)
C7 0.047(3) 0.040(3) 0.035(3) 0.003(2) -0.008(2) -0.020(2)
C8 0.040(3) 0.049(3) 0.023(3) 0.001(2) -0.0015(19) -0.019(2)
C9 0.048(3) 0.048(3) 0.031(3) -0.002(2) 0.004(2) -0.027(2)
C10 0.032(2) 0.029(2) 0.043(3) -0.002(2) 0.0082(19) -0.0121(19)
C11 0.039(3) 0.045(3) 0.030(3) -0.007(2) 0.006(2) -0.016(2)
C12 0.025(2) 0.044(3) 0.032(3) 0.002(2) 0.0053(18) -0.014(2)
C13 0.026(2) 0.040(2) 0.035(3) -0.003(2) 0.0037(18) -0.0173(19)
C14 0.026(2) 0.032(2) 0.040(3) -0.0045(19) -0.0003(18) -0.0184(18)
C15 0.022(2) 0.034(2) 0.039(3) -0.0003(19) 0.0046(17) -0.0148(17)
C16 0.118(5) 0.033(3) 0.055(4) -0.011(3) -0.003(4) -0.002(3)
C17 0.130(6) 0.036(3) 0.079(5) 0.006(3) -0.048(4) -0.025(3)
C18 0.030(2) 0.033(2) 0.040(3) -0.0015(19) 0.0032(18) -0.0200(19)
C19 0.028(2) 0.028(2) 0.049(3) -0.005(2) 0.0055(19) -0.0168(18)
C20 0.022(2) 0.031(2) 0.027(2) 0.0010(17) -0.0032(16) -0.0144(17)
C21 0.029(2) 0.027(2) 0.025(2) -0.0008(17) 0.0016(16) -0.0175(17)
C22 0.028(2) 0.025(2) 0.027(2) -0.0043(17) 0.0006(16) -0.0105(17)
C23 0.028(2) 0.031(2) 0.024(2) -0.0016(17) -0.0019(16) -0.0182(18)
C24 0.046(3) 0.042(3) 0.096(4) -0.031(3) 0.026(3) -0.027(2)
C25 0.055(4) 0.057(3) 0.126(6) -0.046(4) -0.004(4) -0.016(3)
C26 0.162(8) 0.131(8) 0.177(10) -0.033(7) -0.086(8) -0.014(7)
C27 0.028(2) 0.022(2) 0.036(3) -0.0018(18) 0.0013(18) -0.0117(17)
C28 0.045(3) 0.034(2) 0.048(3) -0.006(2) 0.012(2) -0.022(2)
C29 0.085(5) 0.044(3) 0.128(7) -0.032(4) 0.046(4) -0.037(3)
C30 0.031(2) 0.036(2) 0.033(3) -0.0019(19) 0.0066(18) -0.0183(19)
C31 0.038(2) 0.033(2) 0.042(3) -0.008(2) 0.005(2) -0.026(2)
C32 0.030(2) 0.024(2) 0.041(3) -0.0072(19) 0.0072(19) -0.0138(18)
C33 0.027(2) 0.029(2) 0.032(2) -0.0022(18) 0.0068(17) -0.0183(18)
C34 0.028(2) 0.031(2) 0.033(3) -0.0033(19) 0.0085(18) -0.0179(18)
C35 0.025(2) 0.029(2) 0.034(3) -0.0029(18) 0.0051(17) -0.0123(17)
C36 0.029(2) 0.035(2) 0.034(3) -0.0019(19) 0.0071(18) -0.0210(19)
C37 0.026(2) 0.032(2) 0.049(3) 0.000(2) 0.0045(19) -0.0159(18)
C38 0.034(2) 0.038(2) 0.035(3) -0.011(2) 0.0002(19) -0.015(2)
C39 0.030(2) 0.034(2) 0.054(3) -0.009(2) 0.000(2) -0.0206(19)
C40 0.019(2) 0.030(2) 0.039(3) -0.0062(19) -0.0003(17) -0.0093(17)
C41 0.026(2) 0.029(2) 0.032(3) -0.0086(18) 0.0029(17) -0.0122(17)
C42 0.039(2) 0.026(2) 0.033(3) -0.0075(18) 0.0005(19) -0.0150(19)
C43 0.025(2) 0.029(2) 0.034(3) -0.0065(18) -0.0026(17) -0.0091(17)
C44 0.068(3) 0.060(3) 0.077(4) -0.027(3) -0.003(3) -0.040(3)
C45 0.075(4) 0.059(3) 0.093(5) -0.042(3) -0.001(3) -0.035(3)
C46 0.173(8) 0.080(5) 0.187(9) -0.018(6) -0.044(7) -0.057(6)
C47 0.036(2) 0.027(2) 0.030(3) -0.0025(18) -0.0025(18) -0.0135(18)
C48 0.035(2) 0.034(2) 0.036(3) -0.007(2) 0.0024(19) -0.016(2)
C49 0.096(5) 0.069(4) 0.059(4) -0.013(3) -0.017(3) -0.053(4)
C50 0.050(3) 0.125(5) 0.073(4) -0.018(4) -0.002(3) -0.023(4)

loop_
_atom_type_symbol
_atom_type_description
_atom_type_scat_dispersion_real
_atom_type_scat_dispersion_imag
_atom_type_scat_source
C C 0.0033 0.0016 'International Tables Vol C Tables 4.2.6.8 and 6.1.1.4'
H H 0.0000 0.0000 'International Tables Vol C Tables 4.2.6.8 and 6.1.1.4'
Cl Cl 0.1484 0.1585 'International Tables Vol C Tables 4.2.6.8 and 6.1.1.4'
O O 0.0106 0.0060 'International Tables Vol C Tables 4.2.6.8 and 6.1.1.4'

loop_
_geom_angle_atom_site_label_1
_geom_angle_atom_site_label_2
_geom_angle_atom_site_label_3
_geom_angle
C10 O3 C16 115.8(4)
C13 O4 C17 118.1(4)
C19 O5 C24 118.1(3)
C25 O7 C26 111.3(7)
C21 O8 C27 116.2(3)
C28 O10 C29 117.0(4)
C38 O13 C44 117.7(4)
C45 O15 C46 117.2(7)
C41 O16 C47 116.2(3)
C48 O18 C49 117.8(4)
C5 C1 C43 110.7(4)
C5 C1 H1A 109.5
C43 C1 H1A 109.5
C5 C1 H1B 109.5
C43 C1 H1B 109.5
H1A C1 H1B 108.1
C20 C1A C19 121.0(4)
C20 C1A H1AA 119.5
C19 C1A H1AA 119.5
O1 C3 C4 120.2(5)
O1 C3 C8 121.3(4)
C4 C3 C8 118.4(4)
C5 C4 C3 123.1(5)
C5 C4 H4 118.4
C3 C4 H4 118.4
C4 C5 C6 118.5(4)
C4 C5 C1 123.3(4)
C6 C5 C1 118.1(4)
O2 C6 C7 120.8(5)
O2 C6 C5 120.9(4)
C7 C6 C5 118.3(4)
C8 C7 C6 123.2(5)
C8 C7 H7 118.4
C6 C7 H7 118.4
C7 C8 C3 118.3(4)
C7 C8 C9 123.7(5)
C3 C8 C9 117.9(4)
C8 C9 C12 111.3(4)
C8 C9 H9A 109.4
C12 C9 H9A 109.4
C8 C9 H9B 109.4
C12 C9 H9B 109.4
H9A C9 H9B 108.0
O3 C10 C11 122.7(4)
O3 C10 C15 116.4(4)
C11 C10 C15 120.8(4)
C12 C11 C10 121.4(5)
C12 C11 H11 119.3
C10 C11 H11 119.3
C11 C12 C13 117.8(4)
C11 C12 C9 120.9(4)
C13 C12 C9 121.3(4)
O4 C13 C14 124.2(4)
O4 C13 C12 115.4(4)
C14 C13 C12 120.4(4)
C15 C14 C13 122.2(4)
C15 C14 H14 118.9
C13 C14 H14 118.9
C14 C15 C10 117.3(4)
C14 C15 C18 121.5(4)
C10 C15 C18 121.0(4)
O3 C16 H16A 109.5
O3 C16 H16B 109.5
H16A C16 H16B 109.5
O3 C16 H16C 109.5
H16A C16 H16C 109.5
H16B C16 H16C 109.5
O4 C17 H17A 109.5
O4 C17 H17B 109.5
H17A C17 H17B 109.5
O4 C17 H17C 109.5
H17A C17 H17C 109.5
H17B C17 H17C 109.5
C15 C18 C20 111.4(3)
C15 C18 H18A 109.4
C20 C18 H18A 109.4
C15 C18 H18B 109.4
C20 C18 H18B 109.4
H18A C18 H18B 108.0
O5 C19 C23 116.1(3)
O5 C19 C1A 123.5(4)
C23 C19 C1A 120.4(4)
C1A C20 C21 118.7(3)
C1A C20 C18 120.7(4)
C21 C20 C18 120.5(4)
O8 C21 C22 123.7(3)
O8 C21 C20 116.7(3)
C22 C21 C20 119.6(4)
C21 C22 C23 122.2(4)
C21 C22 H22 118.9
C23 C22 H22 118.9
C22 C23 C19 118.1(4)
C22 C23 C30 120.5(4)
C19 C23 C30 121.4(4)
O5 C24 C25 114.3(5)
O5 C24 H24A 108.7
C25 C24 H24A 108.7
O5 C24 H24B 108.7
C25 C24 H24B 108.7
H24A C24 H24B 107.6
O6 C25 O7 122.0(9)
O6 C25 C24 124.2(6)
O7 C25 C24 113.8(7)
O7 C26 H26A 109.5
O7 C26 H26B 109.5
H26A C26 H26B 109.5
O7 C26 H26C 109.5
H26A C26 H26C 109.5
H26B C26 H26C 109.5
O8 C27 C28 109.5(3)
O8 C27 H27A 109.8
C28 C27 H27A 109.8
O8 C27 H27B 109.8
C28 C27 H27B 109.8
H27A C27 H27B 108.2
O9 C28 O10 124.6(4)
O9 C28 C27 127.0(4)
O10 C28 C27 108.4(4)
O10 C29 H29A 109.5
O10 C29 H29B 109.5
H29A C29 H29B 109.5
O10 C29 H29C 109.5
H29A C29 H29C 109.5
H29B C29 H29C 109.5
C23 C30 C33 109.2(3)
C23 C30 H30A 109.8
C33 C30 H30A 109.8
C23 C30 H30B 109.8
C33 C30 H30B 109.8
H30A C30 H30B 108.3
O11 C31 C32 120.8(4)
O11 C31 C36 121.3(4)
C32 C31 C36 117.8(4)
C33 C32 C31 123.4(4)
C33 C32 H32 118.3
C31 C32 H32 118.3
C32 C33 C34 118.5(4)
C32 C33 C30 123.4(4)
C34 C33 C30 118.1(4)
O12 C34 C35 120.8(4)
O12 C34 C33 120.7(4)
C35 C34 C33 118.5(4)
C36 C35 C34 122.9(4)
C36 C35 H35 118.5
C34 C35 H35 118.5
C35 C36 C31 118.8(4)
C35 C36 C37 123.3(4)
C31 C36 C37 117.9(4)
C40 C37 C36 111.6(3)
C40 C37 H37A 109.3
C36 C37 H37A 109.3
C40 C37 H37B 109.3
C36 C37 H37B 109.3
H37A C37 H37B 108.0
C43 C38 C39 121.0(4)
C43 C38 O13 114.7(4)
C39 C38 O13 124.3(4)
C38 C39 C40 120.8(4)
C38 C39 H39 119.6
C40 C39 H39 119.6
C39 C40 C41 118.2(4)
C39 C40 C37 121.1(4)
C41 C40 C37 120.6(4)
C42 C41 O16 123.8(4)
C42 C41 C40 120.7(4)
O16 C41 C40 115.5(4)
C41 C42 C43 121.1(4)
C41 C42 H42 119.4
C43 C42 H42 119.4
C38 C43 C42 118.1(4)
C38 C43 C1 122.8(4)
C42 C43 C1 119.0(4)
O13 C44 C45 112.7(5)
O13 C44 H44A 109.0
C45 C44 H44A 109.0
O13 C44 H44B 109.0
C45 C44 H44B 109.0
H44A C44 H44B 107.8
O14 C45 O15 124.4(7)
O14 C45 C44 124.7(7)
O15 C45 C44 110.8(6)
O15 C46 H46A 109.5
O15 C46 H46B 109.5
H46A C46 H46B 109.5
O15 C46 H46C 109.5
H46A C46 H46C 109.5
H46B C46 H46C 109.5
O16 C47 C48 109.4(3)
O16 C47 H47A 109.8
C48 C47 H47A 109.8
O16 C47 H47B 109.8
C48 C47 H47B 109.8
H47A C47 H47B 108.2
O17 C48 O18 124.1(5)
O17 C48 C47 125.7(4)
O18 C48 C47 110.1(4)
O18 C49 H49A 109.5
O18 C49 H49B 109.5
H49A C49 H49B 109.5
O18 C49 H49C 109.5
H49A C49 H49C 109.5
H49B C49 H49C 109.5
Cl2 C50 Cl1 111.7(4)
Cl2 C50 H50A 109.3
Cl1 C50 H50A 109.3
Cl2 C50 H50B 109.3
Cl1 C50 H50B 109.3
H50A C50 H50B 107.9

loop_
_geom_bond_atom_site_label_1
_geom_bond_atom_site_label_2
_geom_bond_distance
Cl1 C50 1.789(9)
Cl2 C50 1.708(8)
O1 C3 1.231(5)
O2 C6 1.237(5)
O3 C10 1.387(5)
O3 C16 1.442(7)
O4 C13 1.374(5)
O4 C17 1.402(7)
O5 C19 1.380(5)
O5 C24 1.420(6)
O6 C25 1.229(9)
O7 C25 1.311(8)
O7 C26 1.541(13)
O8 C21 1.374(5)
O8 C27 1.412(5)
O9 C28 1.208(5)
O10 C28 1.330(6)
O10 C29 1.465(7)
O11 C31 1.211(6)
O12 C34 1.215(5)
O13 C38 1.392(6)
O13 C44 1.408(7)
O14 C45 1.202(8)
O15 C45 1.312(8)
O15 C46 1.524(11)
O16 C41 1.385(5)
O16 C47 1.402(5)
O17 C48 1.191(6)
O18 C48 1.331(6)
O18 C49 1.444(7)
C1 C5 1.499(6)
C1 C43 1.500(6)
C1 H1A 0.9900
C1 H1B 0.9900
C1A C20 1.374(6)
C1A C19 1.412(6)
C1A H1AA 0.9500
C3 C4 1.471(7)
C3 C8 1.490(7)
C4 C5 1.326(6)
C4 H4 0.9500
C5 C6 1.490(7)
C6 C7 1.470(7)
C7 C8 1.329(6)
C7 H7 0.9500
C8 C9 1.503(7)
C9 C12 1.508(6)
C9 H9A 0.9900
C9 H9B 0.9900
C10 C11 1.397(7)
C10 C15 1.406(7)
C11 C12 1.390(6)
C11 H11 0.9500
C12 C13 1.401(7)
C13 C14 1.396(6)
C14 C15 1.381(6)
C14 H14 0.9500
C15 C18 1.513(6)
C16 H16A 0.9800
C16 H16B 0.9800
C16 H16C 0.9800
C17 H17A 0.9800
C17 H17B 0.9800
C17 H17C 0.9800
C18 C20 1.517(5)
C18 H18A 0.9900
C18 H18B 0.9900
C19 C23 1.392(6)
C20 C21 1.417(6)
C21 C22 1.383(6)
C22 C23 1.388(6)
C22 H22 0.9500
C23 C30 1.518(5)
C24 C25 1.516(10)
C24 H24A 0.9900
C24 H24B 0.9900
C26 H26A 0.9800
C26 H26B 0.9800
C26 H26C 0.9800
C27 C28 1.487(6)
C27 H27A 0.9900
C27 H27B 0.9900
C29 H29A 0.9800
C29 H29B 0.9800
C29 H29C 0.9800
C30 C33 1.521(6)
C30 H30A 0.9900
C30 H30B 0.9900
C31 C32 1.482(6)
C31 C36 1.492(6)
C32 C33 1.334(6)
C32 H32 0.9500
C33 C34 1.489(6)
C34 C35 1.476(6)
C35 C36 1.339(6)
C35 H35 0.9500
C36 C37 1.521(6)
C37 C40 1.511(6)
C37 H37A 0.9900
C37 H37B 0.9900
C38 C43 1.384(6)
C38 C39 1.386(7)
C39 C40 1.394(6)
C39 H39 0.9500
C40 C41 1.397(6)
C41 C42 1.375(6)
C42 C43 1.400(6)
C42 H42 0.9500
C44 C45 1.476(9)
C44 H44A 0.9900
C44 H44B 0.9900
C46 H46A 0.9800
C46 H46B 0.9800
C46 H46C 0.9800
C47 C48 1.493(6)
C47 H47A 0.9900
C47 H47B 0.9900
C49 H49A 0.9800
C49 H49B 0.9800
C49 H49C 0.9800
C50 H50A 0.9900
C50 H50B 0.9900

loop_
_platon_squeeze_void_nr
_platon_squeeze_void_average_x
_platon_squeeze_void_average_y
_platon_squeeze_void_average_z
_platon_squeeze_void_volume
_platon_squeeze_void_count_electrons
_platon_squeeze_void_content
1 0.000 0.500 1.000 140 25 ' '
2 0.326 0.425 0.694 28 2 ' '
3 0.673 0.575 0.306 28 2 ' '
